data_4517196
loop_
_publ_author_name
'Fang, Hongbao'
'Yao, Shankun'
'Chen, Qixin'
'Liu, Chunyan'
'Cai, Yuqi'
'Geng, Shanshan'
'Bai, Yang'
'Tian, Zhiqi'
'Zacharias, Amanda L.'
'Takebe, Takanori'
'Chen, Yuncong'
'Guo, Zijian'
'He, Weijiang'
'Diao, Jiajie'

_publ_section_title
;
 <i>De Novo</i>-Designed Near-Infrared Nanoaggregates for Super-Resolution
 Monitoring of Lysosomes in Cells, in Whole Organoids, and <i>in Vivo</i>.
;
_journal_name_full 'ACS nano'
_journal_paper_doi 10.1021/acsnano.9b08011
_journal_year 2019
_chemical_formula_sum 'C28 H28 Br N O2'
_chemical_formula_weight 490.42
_space_group_crystal_system triclinic
_space_group_IT_number 2
_space_group_name_Hall '-P 1'
_space_group_name_H-M_alt 'P -1'
_atom_sites_solution_hydrogens geom
_audit_creation_method SHELXL-2018/3
_cell_angle_alpha 93.646(2)
_cell_angle_beta 107.158(2)
_cell_angle_gamma 93.044(2)
_cell_formula_units_Z 2
_cell_length_a 8.4787(7)
_cell_length_b 11.5245(9)
_cell_length_c 13.9097(13)
_cell_measurement_reflns_used 4986
_cell_measurement_temperature 173(2)
_cell_measurement_theta_max 27.60
_cell_measurement_theta_min 2.25
_cell_volume 1292.35(19)
_computing_structure_refinement 'SHELXL-2018/3 (Sheldrick, 2018)'
_computing_structure_solution 'SHELXT 2014/5 (Sheldrick, 2014)'
_diffrn_ambient_temperature 173(2)
_diffrn_measured_fraction_theta_full 0.993
_diffrn_measured_fraction_theta_max 0.993
_diffrn_measurement_device_type 'Bruker APEX-II CCD'
_diffrn_measurement_method '\f and \w scans'
_diffrn_radiation_type MoK\a
_diffrn_radiation_wavelength 0.71073
_diffrn_reflns_av_R_equivalents 0.0351
_diffrn_reflns_av_unetI/netI 0.0497
_diffrn_reflns_Laue_measured_fraction_full 0.993
_diffrn_reflns_Laue_measured_fraction_max 0.993
_diffrn_reflns_limit_h_max 10
_diffrn_reflns_limit_h_min -10
_diffrn_reflns_limit_k_max 13
_diffrn_reflns_limit_k_min -13
_diffrn_reflns_limit_l_max 16
_diffrn_reflns_limit_l_min -14
_diffrn_reflns_number 8698
_diffrn_reflns_point_group_measured_fraction_full 0.993
_diffrn_reflns_point_group_measured_fraction_max 0.993
_diffrn_reflns_theta_full 25.005
_diffrn_reflns_theta_max 25.005
_diffrn_reflns_theta_min 2.250
_exptl_absorpt_coefficient_mu 1.613
_exptl_crystal_density_diffrn 1.260
_exptl_crystal_description BLOCK
_exptl_crystal_F_000 508
_exptl_crystal_size_max 0.220
_exptl_crystal_size_mid 0.170
_exptl_crystal_size_min 0.150
_refine_diff_density_max 0.506
_refine_diff_density_min -0.345
_refine_diff_density_rms 0.051
_refine_ls_extinction_method none
_refine_ls_goodness_of_fit_ref 1.063
_refine_ls_hydrogen_treatment constr
_refine_ls_matrix_type full
_refine_ls_number_parameters 292
_refine_ls_number_reflns 4526
_refine_ls_number_restraints 0
_refine_ls_restrained_S_all 1.063
_refine_ls_R_factor_all 0.0416
_refine_ls_R_factor_gt 0.0335
_refine_ls_shift/su_max 0.000
_refine_ls_shift/su_mean 0.000
_refine_ls_structure_factor_coef Fsqd
_refine_ls_weighting_details 'w=1/[\s^2^(Fo^2^)+(0.0508P)^2^] where P=(Fo^2^+2Fc^2^)/3'
_refine_ls_weighting_scheme calc
_refine_ls_wR_factor_gt 0.0900
_refine_ls_wR_factor_ref 0.0935
_reflns_Friedel_coverage 0.000
_reflns_number_gt 3881
_reflns_number_total 4526
_reflns_threshold_expression 'I > 2\s(I)'
_cod_data_source_file nn9b08011_si_003.cif
_cod_data_source_block 20181106gzj_0m_a_sq
_cod_database_code 4517196
_shelx_shelxl_version_number 2018/3
_shelx_space_group_comment
;
The symmetry employed for this shelxl refinement is uniquely defined
by the following loop, which should always be used as a source of
symmetry information in preference to the above space-group names.
They are only intended as comments.
;
_shelx_estimated_absorpt_t_min 0.718
_shelx_estimated_absorpt_t_max 0.794

loop_
_space_group_symop_operation_xyz
'x, y, z'
'-x, -y, -z'

loop_
_atom_site_label
_atom_site_type_symbol
_atom_site_fract_x
_atom_site_fract_y
_atom_site_fract_z
_atom_site_U_iso_or_equiv
_atom_site_adp_type
_atom_site_occupancy
_atom_site_site_symmetry_order
_atom_site_calc_flag
_atom_site_refinement_flags_posn
_atom_site_refinement_flags_adp
Br1 Br 0.92340(3) 0.47555(2) 0.10471(2) 0.03954(11) Uani 1 1 d . .
C1 C 0.7952(2) 0.53060(19) 0.40590(17) 0.0276(5) Uani 1 1 d . .
C2 C 0.8343(3) 0.62670(18) 0.36206(18) 0.0306(5) Uani 1 1 d . .
H2 H 0.834172 0.702139 0.393814 0.037 Uiso 1 1 calc R U
C3 C 0.8748(3) 0.61587(19) 0.27024(18) 0.0305(5) Uani 1 1 d . .
C4 C 0.8706(3) 0.49760(19) 0.22779(17) 0.0300(5) Uani 1 1 d . .
C5 C 0.8313(3) 0.40284(19) 0.27257(18) 0.0309(5) Uani 1 1 d . .
H5 H 0.829025 0.326854 0.241185 0.037 Uiso 1 1 calc R U
C6 C 0.7942(2) 0.41605(18) 0.36420(18) 0.0275(5) Uani 1 1 d . .
C7 C 0.7602(3) 0.32391(19) 0.41983(18) 0.0305(5) Uani 1 1 d . .
H7 H 0.760600 0.245655 0.393958 0.037 Uiso 1 1 calc R U
C8 C 0.7270(3) 0.34430(18) 0.50942(18) 0.0298(5) Uani 1 1 d . .
C9 C 0.7026(3) 0.24904(19) 0.57494(18) 0.0351(6) Uani 1 1 d . .
H9A H 0.810318 0.235539 0.623553 0.042 Uiso 1 1 calc R U
H9B H 0.659227 0.175598 0.532109 0.042 Uiso 1 1 calc R U
C10 C 0.5824(3) 0.2829(2) 0.63193(19) 0.0369(6) Uani 1 1 d . .
H10A H 0.569579 0.220331 0.675246 0.044 Uiso 1 1 calc R U
H10B H 0.472722 0.291336 0.583226 0.044 Uiso 1 1 calc R U
C11 C 0.6433(3) 0.3970(2) 0.69720(18) 0.0354(6) Uani 1 1 d . .
H11A H 0.556087 0.422209 0.726319 0.042 Uiso 1 1 calc R U
H11B H 0.742126 0.384302 0.753695 0.042 Uiso 1 1 calc R U
C12 C 0.6873(3) 0.49291(19) 0.63675(17) 0.0297(5) Uani 1 1 d . .
C13 C 0.7211(3) 0.46005(18) 0.54668(17) 0.0284(5) Uani 1 1 d . .
C14 C 0.7029(3) 0.6091(2) 0.67173(18) 0.0319(5) Uani 1 1 d . .
H14 H 0.724274 0.663532 0.627741 0.038 Uiso 1 1 calc R U
C15 C 0.6910(3) 0.6561(2) 0.76434(18) 0.0330(5) Uani 1 1 d . .
H15 H 0.656494 0.604592 0.806207 0.040 Uiso 1 1 calc R U
C16 C 0.7259(3) 0.7720(2) 0.79875(17) 0.0313(5) Uani 1 1 d . .
C17 C 0.7709(3) 0.87389(19) 0.74262(17) 0.0306(5) Uani 1 1 d . .
C18 C 0.6323(3) 0.8923(2) 0.64547(19) 0.0425(6) Uani 1 1 d . .
H18A H 0.527639 0.898904 0.661176 0.064 Uiso 1 1 calc R U
H18B H 0.620906 0.825777 0.595768 0.064 Uiso 1 1 calc R U
H18C H 0.660294 0.963925 0.617722 0.064 Uiso 1 1 calc R U
C19 C 0.9362(3) 0.8597(2) 0.7193(2) 0.0397(6) Uani 1 1 d . .
H19A H 0.969910 0.931516 0.694185 0.060 Uiso 1 1 calc R U
H19B H 0.922234 0.794518 0.667983 0.060 Uiso 1 1 calc R U
H19C H 1.021492 0.843927 0.781073 0.060 Uiso 1 1 calc R U
C20 C 0.7928(3) 0.97554(19) 0.82103(17) 0.0300(5) Uani 1 1 d . .
C21 C 0.8381(3) 1.09194(19) 0.81770(19) 0.0351(6) Uani 1 1 d . .
H21 H 0.858103 1.119294 0.759045 0.042 Uiso 1 1 calc R U
C22 C 0.8536(3) 1.1675(2) 0.9017(2) 0.0369(6) Uani 1 1 d . .
H22 H 0.884349 1.247792 0.900721 0.044 Uiso 1 1 calc R U
C23 C 0.8248(3) 1.1277(2) 0.9873(2) 0.0378(6) Uani 1 1 d . .
H23 H 0.834215 1.181690 1.043599 0.045 Uiso 1 1 calc R U
C24 C 0.7827(3) 1.0113(2) 0.99303(19) 0.0356(5) Uani 1 1 d . .
H24 H 0.764917 0.983667 1.052199 0.043 Uiso 1 1 calc R U
C25 C 0.7676(3) 0.93679(18) 0.90773(17) 0.0299(5) Uani 1 1 d . .
C26 C 0.7077(3) 0.74514(19) 0.97333(18) 0.0316(5) Uani 1 1 d . .
H26A H 0.774304 0.783866 1.039527 0.038 Uiso 1 1 calc R U
H26B H 0.749657 0.667575 0.965859 0.038 Uiso 1 1 calc R U
C27 C 0.5287(3) 0.7291(2) 0.9720(2) 0.0410(6) Uani 1 1 d . .
H27A H 0.462733 0.685735 0.907747 0.049 Uiso 1 1 calc R U
H27B H 0.484223 0.806423 0.975714 0.049 Uiso 1 1 calc R U
C28 C 0.5115(3) 0.6627(2) 1.0603(2) 0.0432(6) Uani 1 1 d . .
H28A H 0.553744 0.585626 1.056107 0.065 Uiso 1 1 calc R U
H28B H 0.394551 0.653617 1.057408 0.065 Uiso 1 1 calc R U
H28C H 0.575055 0.706212 1.123982 0.065 Uiso 1 1 calc R U
N1 N 0.7304(2) 0.81474(16) 0.89289(14) 0.0311(4) Uani 1 1 d . .
O1 O 0.9122(2) 0.70317(14) 0.22704(13) 0.0414(4) Uani 1 1 d . .
O2 O 0.75611(18) 0.54967(12) 0.49422(12) 0.0305(4) Uani 1 1 d . .

loop_
_atom_site_aniso_label
_atom_site_aniso_U_11
_atom_site_aniso_U_22
_atom_site_aniso_U_33
_atom_site_aniso_U_23
_atom_site_aniso_U_13
_atom_site_aniso_U_12
Br1 0.04100(16) 0.04739(18) 0.03380(16) 0.00445(11) 0.01592(11) 0.00650(11)
C1 0.0214(10) 0.0310(12) 0.0279(12) 0.0016(9) 0.0041(9) 0.0002(9)
C2 0.0339(12) 0.0239(12) 0.0346(14) 0.0008(10) 0.0122(10) -0.0018(9)
C3 0.0242(11) 0.0320(13) 0.0335(13) 0.0035(10) 0.0061(10) -0.0010(9)
C4 0.0252(11) 0.0378(13) 0.0282(13) 0.0043(10) 0.0088(10) 0.0068(9)
C5 0.0287(12) 0.0274(12) 0.0356(14) 0.0021(10) 0.0079(10) 0.0032(9)
C6 0.0235(11) 0.0234(11) 0.0344(13) 0.0042(9) 0.0063(9) 0.0034(8)
C7 0.0296(12) 0.0234(11) 0.0358(14) 0.0036(9) 0.0053(10) 0.0025(9)
C8 0.0263(11) 0.0254(12) 0.0349(14) 0.0083(10) 0.0036(10) 0.0012(9)
C9 0.0360(13) 0.0297(12) 0.0379(14) 0.0116(10) 0.0066(11) 0.0019(10)
C10 0.0347(13) 0.0351(13) 0.0395(15) 0.0134(11) 0.0079(11) -0.0034(10)
C11 0.0381(13) 0.0378(14) 0.0309(13) 0.0081(10) 0.0111(11) -0.0012(10)
C12 0.0266(11) 0.0317(13) 0.0299(13) 0.0065(10) 0.0070(10) -0.0021(9)
C13 0.0239(11) 0.0287(12) 0.0305(13) 0.0076(9) 0.0041(9) -0.0005(9)
C14 0.0280(12) 0.0361(13) 0.0315(13) 0.0085(10) 0.0074(10) 0.0025(9)
C15 0.0328(12) 0.0346(13) 0.0337(14) 0.0086(10) 0.0126(10) 0.0000(10)
C16 0.0279(11) 0.0374(14) 0.0301(13) 0.0065(10) 0.0095(10) 0.0062(10)
C17 0.0311(12) 0.0335(13) 0.0295(13) 0.0095(10) 0.0104(10) 0.0062(9)
C18 0.0469(15) 0.0445(15) 0.0325(14) 0.0080(11) 0.0041(12) 0.0097(11)
C19 0.0406(14) 0.0402(14) 0.0447(16) 0.0050(11) 0.0222(12) 0.0028(11)
C20 0.0257(11) 0.0337(13) 0.0311(13) 0.0073(10) 0.0078(10) 0.0060(9)
C21 0.0322(12) 0.0347(13) 0.0418(15) 0.0144(11) 0.0131(11) 0.0091(10)
C22 0.0331(13) 0.0286(13) 0.0493(16) 0.0093(11) 0.0109(11) 0.0049(10)
C23 0.0325(13) 0.0373(14) 0.0415(15) -0.0013(11) 0.0082(11) 0.0065(10)
C24 0.0335(12) 0.0409(14) 0.0342(14) 0.0048(11) 0.0118(11) 0.0064(10)
C25 0.0270(11) 0.0289(12) 0.0341(13) 0.0055(10) 0.0084(10) 0.0057(9)
C26 0.0336(12) 0.0329(13) 0.0303(13) 0.0074(10) 0.0111(10) 0.0038(9)
C27 0.0329(13) 0.0493(15) 0.0428(16) 0.0122(12) 0.0127(11) 0.0036(11)
C28 0.0373(14) 0.0466(15) 0.0502(17) 0.0127(12) 0.0188(12) -0.0005(11)
N1 0.0330(10) 0.0350(11) 0.0276(11) 0.0069(8) 0.0114(8) 0.0037(8)
O1 0.0496(10) 0.0351(10) 0.0437(11) 0.0092(8) 0.0209(8) -0.0061(8)
O2 0.0381(9) 0.0244(8) 0.0316(9) 0.0040(6) 0.0145(7) 0.0006(6)

loop_
_atom_type_symbol
_atom_type_description
_atom_type_scat_dispersion_real
_atom_type_scat_dispersion_imag
_atom_type_scat_source
C C 0.0033 0.0016 'International Tables Vol C Tables 4.2.6.8 and 6.1.1.4'
H H 0.0000 0.0000 'International Tables Vol C Tables 4.2.6.8 and 6.1.1.4'
Br Br -0.2901 2.4595 'International Tables Vol C Tables 4.2.6.8 and 6.1.1.4'
I I -0.4742 1.8119 'International Tables Vol C Tables 4.2.6.8 and 6.1.1.4'
N N 0.0061 0.0033 'International Tables Vol C Tables 4.2.6.8 and 6.1.1.4'
O O 0.0106 0.0060 'International Tables Vol C Tables 4.2.6.8 and 6.1.1.4'

loop_
_geom_angle_atom_site_label_1
_geom_angle_atom_site_label_2
_geom_angle_atom_site_label_3
_geom_angle
C2 C1 O2 117.2(2)
C2 C1 C6 122.8(2)
O2 C1 C6 120.02(19)
C1 C2 C3 121.3(2)
C1 C2 H2 119.3
C3 C2 H2 119.3
O1 C3 C2 123.3(2)
O1 C3 C4 121.7(2)
C2 C3 C4 115.07(19)
C5 C4 C3 122.8(2)
C5 C4 Br1 119.51(18)
C3 C4 Br1 117.70(16)
C4 C5 C6 120.9(2)
C4 C5 H5 119.5
C6 C5 H5 119.5
C5 C6 C1 117.09(19)
C5 C6 C7 125.6(2)
C1 C6 C7 117.2(2)
C8 C7 C6 122.0(2)
C8 C7 H7 119.0
C6 C7 H7 119.0
C7 C8 C13 119.31(19)
C7 C8 C9 123.7(2)
C13 C8 C9 116.9(2)
C8 C9 C10 110.54(19)
C8 C9 H9A 109.5
C10 C9 H9A 109.5
C8 C9 H9B 109.5
C10 C9 H9B 109.5
H9A C9 H9B 108.1
C9 C10 C11 111.09(18)
C9 C10 H10A 109.4
C11 C10 H10A 109.4
C9 C10 H10B 109.4
C11 C10 H10B 109.4
H10A C10 H10B 108.0
C12 C11 C10 111.8(2)
C12 C11 H11A 109.3
C10 C11 H11A 109.3
C12 C11 H11B 109.3
C10 C11 H11B 109.3
H11A C11 H11B 107.9
C14 C12 C13 120.12(19)
C14 C12 C11 121.6(2)
C13 C12 C11 118.2(2)
O2 C13 C12 115.79(19)
O2 C13 C8 119.1(2)
C12 C13 C8 125.1(2)
C12 C14 C15 127.6(2)
C12 C14 H14 116.2
C15 C14 H14 116.2
C16 C15 C14 124.3(2)
C16 C15 H15 117.9
C14 C15 H15 117.9
N1 C16 C15 123.8(2)
N1 C16 C17 108.16(19)
C15 C16 C17 128.0(2)
C20 C17 C18 110.97(18)
C20 C17 C16 101.30(19)
C18 C17 C16 112.72(18)
C20 C17 C19 109.17(19)
C18 C17 C19 110.5(2)
C16 C17 C19 111.83(18)
C17 C18 H18A 109.5
C17 C18 H18B 109.5
H18A C18 H18B 109.5
C17 C18 H18C 109.5
H18A C18 H18C 109.5
H18B C18 H18C 109.5
C17 C19 H19A 109.5
C17 C19 H19B 109.5
H19A C19 H19B 109.5
C17 C19 H19C 109.5
H19A C19 H19C 109.5
H19B C19 H19C 109.5
C25 C20 C21 120.0(2)
C25 C20 C17 109.95(19)
C21 C20 C17 130.0(2)
C20 C21 C22 118.4(2)
C20 C21 H21 120.8
C22 C21 H21 120.8
C23 C22 C21 120.8(2)
C23 C22 H22 119.6
C21 C22 H22 119.6
C24 C23 C22 121.7(2)
C24 C23 H23 119.1
C22 C23 H23 119.1
C23 C24 C25 116.5(2)
C23 C24 H24 121.7
C25 C24 H24 121.7
C20 C25 C24 122.5(2)
C20 C25 N1 108.6(2)
C24 C25 N1 128.9(2)
N1 C26 C27 112.90(19)
N1 C26 H26A 109.0
C27 C26 H26A 109.0
N1 C26 H26B 109.0
C27 C26 H26B 109.0
H26A C26 H26B 107.8
C26 C27 C28 111.3(2)
C26 C27 H27A 109.4
C28 C27 H27A 109.4
C26 C27 H27B 109.4
C28 C27 H27B 109.4
H27A C27 H27B 108.0
C27 C28 H28A 109.5
C27 C28 H28B 109.5
H28A C28 H28B 109.5
C27 C28 H28C 109.5
H28A C28 H28C 109.5
H28B C28 H28C 109.5
C16 N1 C25 111.91(18)
C16 N1 C26 125.64(19)
C25 N1 C26 122.39(19)
C13 O2 C1 122.23(17)

loop_
_geom_bond_atom_site_label_1
_geom_bond_atom_site_label_2
_geom_bond_distance
Br1 C4 1.899(2)
C1 C2 1.369(3)
C1 O2 1.372(3)
C1 C6 1.406(3)
C2 C3 1.417(3)
C2 H2 0.9500
C3 O1 1.276(3)
C3 C4 1.445(3)
C4 C5 1.365(3)
C5 C6 1.401(3)
C5 H5 0.9500
C6 C7 1.419(3)
C7 C8 1.366(3)
C7 H7 0.9500
C8 C13 1.409(3)
C8 C9 1.514(3)
C9 C10 1.516(3)
C9 H9A 0.9900
C9 H9B 0.9900
C10 C11 1.523(3)
C10 H10A 0.9900
C10 H10B 0.9900
C11 C12 1.525(3)
C11 H11A 0.9900
C11 H11B 0.9900
C12 C14 1.381(3)
C12 C13 1.400(3)
C13 O2 1.371(2)
C14 C15 1.399(3)
C14 H14 0.9500
C15 C16 1.376(3)
C15 H15 0.9500
C16 N1 1.359(3)
C16 C17 1.542(3)
C17 C20 1.514(3)
C17 C18 1.542(3)
C17 C19 1.544(3)
C18 H18A 0.9800
C18 H18B 0.9800
C18 H18C 0.9800
C19 H19A 0.9800
C19 H19B 0.9800
C19 H19C 0.9800
C20 C25 1.382(3)
C20 C21 1.383(3)
C21 C22 1.382(4)
C21 H21 0.9500
C22 C23 1.385(4)
C22 H22 0.9500
C23 C24 1.383(3)
C23 H23 0.9500
C24 C25 1.389(3)
C24 H24 0.9500
C25 N1 1.414(3)
C26 N1 1.469(3)
C26 C27 1.514(3)
C26 H26A 0.9900
C26 H26B 0.9900
C27 C28 1.525(3)
C27 H27A 0.9900
C27 H27B 0.9900
C28 H28A 0.9800
C28 H28B 0.9800
C28 H28C 0.9800
